data_4088585
loop_
_publ_author_name
'Winkler, Andrea'
'Brandhorst, Kai'
'Freytag, Matthias'
'Jones, Peter G.'
'Tamm, Matthias'

_publ_section_title
;
 Palladium(II) Complexes with Anionic N-Heterocyclic Carbene--Borate
 Ligands as Catalysts for the Amination of Aryl Halides
;
_journal_issue 8
_journal_name_full Organometallics
_journal_page_first 1160
_journal_paper_doi 10.1021/acs.organomet.6b00217
_journal_volume 35
_journal_year 2016
_chemical_formula_sum 'C48 H40 B F15 N2 Pd'
_chemical_formula_weight 1047.03
_space_group_IT_number 14
_space_group_name_Hall '-P 2yn'
_space_group_name_H-M_alt 'P 1 21/n 1'
_symmetry_cell_setting monoclinic
_symmetry_space_group_name_H-M 'P 1 21/n 1'
_atom_sites_solution_hydrogens geom
_atom_sites_solution_primary direct
_atom_sites_solution_secondary difmap
_audit_creation_method SHELXL-97
_cell_angle_alpha 90.00
_cell_angle_beta 103.707(2)
_cell_angle_gamma 90.00
_cell_formula_units_Z 4
_cell_length_a 12.4824(3)
_cell_length_b 16.2264(3)
_cell_length_c 22.5524(4)
_cell_measurement_reflns_used 30808
_cell_measurement_temperature 100(2)
_cell_measurement_theta_max 30.8464
_cell_measurement_theta_min 2.1858
_cell_volume 4437.77(16)
_computing_cell_refinement
; 
CrysAlisPro, Oxford Diffraction Ltd., 
Version 1.171.35.21 (release 20-01-2012 CrysAlis171 .NET) 
(compiled Jan 23 2012,18:06:46) 
;
_computing_data_collection
; 
CrysAlisPro, Oxford Diffraction Ltd., 
Version 1.171.35.21 (release 20-01-2012 CrysAlis171 .NET) 
(compiled Jan 23 2012,18:06:46) 
;
_computing_data_reduction
; 
CrysAlisPro, Oxford Diffraction Ltd., 
Version 1.171.35.21 (release 20-01-2012 CrysAlis171 .NET) 
(compiled Jan 23 2012,18:06:46) 
;
_computing_molecular_graphics 'Bruker XP'
_computing_publication_material SHELXL-97
_computing_structure_refinement 'SHELXL-97 (Sheldrick, 1997)'
_computing_structure_solution 'SHELXS-97 (Sheldrick, 1990)'
_diffrn_ambient_temperature 100(2)
_diffrn_detector_area_resol_mean 16.1419
_diffrn_measured_fraction_theta_full 0.987
_diffrn_measured_fraction_theta_max 0.963
_diffrn_measurement_device_type 'Oxford Diffraction Xcalibur, Eos'
_diffrn_measurement_method '\w scans'
_diffrn_radiation_monochromator graphite
_diffrn_radiation_source 'Enhance (Mo) X-ray Source'
_diffrn_radiation_type 'Mo K\a'
_diffrn_radiation_wavelength 0.71073
_diffrn_reflns_av_R_equivalents 0.0680
_diffrn_reflns_av_sigmaI/netI 0.0367
_diffrn_reflns_limit_h_max 17
_diffrn_reflns_limit_h_min -17
_diffrn_reflns_limit_k_max 23
_diffrn_reflns_limit_k_min -23
_diffrn_reflns_limit_l_max 32
_diffrn_reflns_limit_l_min -32
_diffrn_reflns_number 205482
_diffrn_reflns_theta_full 30.50
_diffrn_reflns_theta_max 30.92
_diffrn_reflns_theta_min 2.24
_exptl_absorpt_coefficient_mu 0.519
_exptl_absorpt_correction_T_max 1.00000
_exptl_absorpt_correction_T_min 0.97224
_exptl_absorpt_correction_type multi-scan
_exptl_absorpt_process_details
; 
CrysAlisPro, Oxford Diffraction Ltd., 
Version 1.171.35.21 (release 20-01-2012 CrysAlis171 .NET) 
(compiled Jan 23 2012,18:06:46) 
;
_exptl_crystal_colour 'pale yellow-colourless dichroic'
_exptl_crystal_density_diffrn 1.567
_exptl_crystal_density_method 'not measured'
_exptl_crystal_description prism
_exptl_crystal_F_000 2112
_exptl_crystal_size_max 0.30
_exptl_crystal_size_mid 0.12
_exptl_crystal_size_min 0.08
_refine_diff_density_max 0.718
_refine_diff_density_min -0.567
_refine_diff_density_rms 0.083
_refine_ls_extinction_method none
_refine_ls_goodness_of_fit_ref 1.037
_refine_ls_hydrogen_treatment mixed
_refine_ls_matrix_type full
_refine_ls_number_parameters 643
_refine_ls_number_reflns 13517
_refine_ls_number_restraints 21
_refine_ls_restrained_S_all 1.038
_refine_ls_R_factor_all 0.0556
_refine_ls_R_factor_gt 0.0350
_refine_ls_shift/su_max 0.004
_refine_ls_shift/su_mean 0.000
_refine_ls_structure_factor_coef Fsqd
_refine_ls_weighting_details 'calc w=1/[\s^2^(Fo^2^)+(0.0304P)^2^+3.6490P] where P=(Fo^2^+2Fc^2^)/3'
_refine_ls_weighting_scheme calc
_refine_ls_wR_factor_gt 0.0726
_refine_ls_wR_factor_ref 0.0803
_reflns_number_gt 10658
_reflns_number_total 13517
_reflns_threshold_expression >2sigma(I)
_cod_data_source_file om6b00217_si_002.cif
_cod_data_source_block andre16
_cod_original_cell_volume 4437.76(16)
_cod_original_sg_symbol_H-M 'P 21/n'
_cod_database_code 4088585

loop_
_symmetry_equiv_pos_as_xyz
'x, y, z'
'-x+1/2, y+1/2, -z+1/2'
'-x, -y, -z'
'x-1/2, -y-1/2, z-1/2'

loop_
_atom_site_label
_atom_site_type_symbol
_atom_site_fract_x
_atom_site_fract_y
_atom_site_fract_z
_atom_site_U_iso_or_equiv
_atom_site_adp_type
_atom_site_occupancy
_atom_site_symmetry_multiplicity
_atom_site_calc_flag
_atom_site_refinement_flags
_atom_site_disorder_assembly
_atom_site_disorder_group
Pd Pd 0.587316(11) 0.447264(8) 0.855168(6) 0.01536(4) Uani 1 1 d . . .
N1 N 0.45515(11) 0.40250(8) 0.74294(6) 0.0115(3) Uani 1 1 d . . .
N2 N 0.37026(11) 0.33976(9) 0.80185(6) 0.0122(3) Uani 1 1 d . . .
B B 0.32907(15) 0.34975(12) 0.62718(8) 0.0125(3) Uani 1 1 d . . .
F1 F 0.15681(9) 0.45907(7) 0.53878(5) 0.0210(2) Uani 1 1 d . . .
F2 F 0.20341(10) 0.58506(7) 0.47634(5) 0.0250(2) Uani 1 1 d . . .
F3 F 0.41432(11) 0.64187(7) 0.49282(5) 0.0288(3) Uani 1 1 d . . .
F4 F 0.58181(10) 0.55868(7) 0.57010(5) 0.0255(2) Uani 1 1 d . . .
F5 F 0.53928(8) 0.42058(7) 0.62416(5) 0.0183(2) Uani 1 1 d . . .
F6 F 0.47570(10) 0.20931(7) 0.69535(5) 0.0228(2) Uani 1 1 d . . .
F7 F 0.57007(10) 0.09276(7) 0.64398(6) 0.0312(3) Uani 1 1 d . . .
F8 F 0.54462(10) 0.08752(8) 0.52018(6) 0.0332(3) Uani 1 1 d . . .
F9 F 0.42173(10) 0.20528(8) 0.44929(5) 0.0295(3) Uani 1 1 d . . .
F10 F 0.32155(9) 0.32156(7) 0.49902(5) 0.0212(2) Uani 1 1 d . . .
F11 F 0.20278(9) 0.19254(6) 0.56805(5) 0.0197(2) Uani 1 1 d . . .
F12 F -0.00388(9) 0.15850(7) 0.56436(5) 0.0232(2) Uani 1 1 d . . .
F13 F -0.13364(9) 0.26528(8) 0.60912(5) 0.0252(2) Uani 1 1 d . . .
F14 F -0.04740(9) 0.41253(7) 0.65722(5) 0.0250(2) Uani 1 1 d . . .
F15 F 0.16304(9) 0.44890(6) 0.66305(5) 0.0196(2) Uani 1 1 d . . .
C1 C 0.45545(13) 0.38983(10) 0.80211(7) 0.0123(3) Uani 1 1 d . . .
C2 C 0.36875(13) 0.35963(10) 0.70242(7) 0.0119(3) Uani 1 1 d . . .
C3 C 0.31703(14) 0.32130(10) 0.74188(7) 0.0131(3) Uani 1 1 d . . .
H3 H 0.2539 0.2870 0.7301 0.016 Uiso 1 1 calc R . .
C4 C 0.54539(14) 0.45792(10) 0.73938(7) 0.0125(3) Uani 1 1 d . . .
C5 C 0.65394(14) 0.42558(11) 0.75401(8) 0.0154(3) Uani 1 1 d . . .
C6 C 0.74045(15) 0.48150(12) 0.75554(9) 0.0214(4) Uani 1 1 d . . .
H6 H 0.8144 0.4623 0.7659 0.026 Uiso 1 1 calc R . .
C7 C 0.71990(16) 0.56420(12) 0.74222(9) 0.0235(4) Uani 1 1 d . . .
H7 H 0.7795 0.6007 0.7424 0.028 Uiso 1 1 calc R . .
C8 C 0.61277(15) 0.59402(11) 0.72859(9) 0.0195(4) Uani 1 1 d . . .
H8 H 0.6003 0.6509 0.7194 0.023 Uiso 1 1 calc R . .
C9 C 0.52303(14) 0.54295(10) 0.72794(8) 0.0144(3) Uani 1 1 d . . .
C10 C 0.67847(15) 0.33335(11) 0.75887(8) 0.0170(3) Uani 1 1 d . . .
H10 H 0.6075 0.3035 0.7567 0.020 Uiso 1 1 calc R . .
C11 C 0.75906(17) 0.31009(13) 0.81924(9) 0.0247(4) Uani 1 1 d . . .
H11A H 0.8286 0.3398 0.8228 0.037 Uiso 1 1 calc R . .
H11B H 0.7730 0.2506 0.8200 0.037 Uiso 1 1 calc R . .
H11C H 0.7270 0.3250 0.8535 0.037 Uiso 1 1 calc R . .
C12 C 0.72480(17) 0.30498(12) 0.70500(9) 0.0241(4) Uani 1 1 d . . .
H12A H 0.6731 0.3198 0.6666 0.036 Uiso 1 1 calc R . .
H12B H 0.7350 0.2451 0.7069 0.036 Uiso 1 1 calc R . .
H12C H 0.7959 0.3319 0.7072 0.036 Uiso 1 1 calc R . .
C13 C 0.40695(15) 0.57755(11) 0.71888(8) 0.0165(3) Uani 1 1 d . . .
H13 H 0.3537 0.5337 0.6997 0.020 Uiso 1 1 calc R . .
C14 C 0.38668(18) 0.65327(12) 0.67725(9) 0.0258(4) Uani 1 1 d . . .
H14A H 0.4299 0.6998 0.6980 0.039 Uiso 1 1 calc R . .
H14B H 0.3081 0.6674 0.6677 0.039 Uiso 1 1 calc R . .
H14C H 0.4091 0.6411 0.6394 0.039 Uiso 1 1 calc R . .
C15 C 0.38318(18) 0.60004(14) 0.78043(9) 0.0283(4) Uani 1 1 d . . .
H15A H 0.3944 0.5515 0.8070 0.042 Uiso 1 1 calc R . .
H15B H 0.3067 0.6189 0.7741 0.042 Uiso 1 1 calc R . .
H15C H 0.4332 0.6441 0.7996 0.042 Uiso 1 1 calc R . .
C16 C 0.33832(14) 0.31262(11) 0.85622(7) 0.0147(3) Uani 1 1 d . . .
C17 C 0.25318(15) 0.35509(11) 0.87366(8) 0.0175(3) Uani 1 1 d . . .
C18 C 0.22375(17) 0.32781(13) 0.92660(9) 0.0237(4) Uani 1 1 d . . .
H18 H 0.1659 0.3547 0.9398 0.028 Uiso 1 1 calc R . .
C19 C 0.27793(18) 0.26238(13) 0.95973(9) 0.0265(4) Uani 1 1 d . . .
H19 H 0.2563 0.2442 0.9952 0.032 Uiso 1 1 calc R . .
C20 C 0.36343(17) 0.22285(12) 0.94191(9) 0.0238(4) Uani 1 1 d . . .
H20 H 0.4007 0.1787 0.9658 0.029 Uiso 1 1 calc R . .
C21 C 0.39573(15) 0.24700(11) 0.88916(8) 0.0175(3) Uani 1 1 d . A .
C22 C 0.19468(16) 0.42875(12) 0.83850(9) 0.0207(4) Uani 1 1 d . . .
H22 H 0.2302 0.4403 0.8040 0.025 Uiso 1 1 calc R . .
C23 C 0.07250(18) 0.41045(15) 0.81115(11) 0.0351(5) Uani 1 1 d . . .
H23A H 0.0659 0.3630 0.7837 0.053 Uiso 1 1 calc R . .
H23B H 0.0376 0.4586 0.7882 0.053 Uiso 1 1 calc R . .
H23C H 0.0359 0.3981 0.8440 0.053 Uiso 1 1 calc R . .
C24 C 0.2078(2) 0.50564(13) 0.87885(11) 0.0324(5) Uani 1 1 d . . .
H24A H 0.1702 0.4971 0.9119 0.049 Uiso 1 1 calc R . .
H24B H 0.1753 0.5532 0.8542 0.049 Uiso 1 1 calc R . .
H24C H 0.2863 0.5159 0.8963 0.049 Uiso 1 1 calc R . .
C25 C 0.48749(15) 0.20184(12) 0.86855(9) 0.0212(4) Uani 1 1 d D . .
H13A H 0.5278 0.2428 0.8488 0.025 Uiso 0.312(11) 1 calc PR A 1
H13B H 0.5040 0.2330 0.8335 0.025 Uiso 0.688(11) 1 calc PR A 2
C26 C 0.4376(7) 0.1344(5) 0.8199(4) 0.027(2) Uiso 0.312(11) 1 d PDU A 1
H26A H 0.3955 0.0945 0.8379 0.041 Uiso 0.312(11) 1 calc PR A 1
H26B H 0.4974 0.1059 0.8070 0.041 Uiso 0.312(11) 1 calc PR A 1
H26C H 0.3887 0.1606 0.7845 0.041 Uiso 0.312(11) 1 calc PR A 1
C27 C 0.5713(9) 0.1601(9) 0.9206(4) 0.046(3) Uiso 0.312(11) 1 d PDU A 1
H27A H 0.6010 0.2008 0.9523 0.069 Uiso 0.312(11) 1 calc PR A 1
H27B H 0.6315 0.1370 0.9047 0.069 Uiso 0.312(11) 1 calc PR A 1
H27C H 0.5349 0.1158 0.9379 0.069 Uiso 0.312(11) 1 calc PR A 1
C26' C 0.4510(3) 0.1161(3) 0.8466(3) 0.0411(13) Uani 0.688(11) 1 d PDU A 2
H26D H 0.4338 0.0845 0.8801 0.062 Uiso 0.688(11) 1 calc PR A 2
H26E H 0.5104 0.0886 0.8325 0.062 Uiso 0.688(11) 1 calc PR A 2
H26F H 0.3853 0.1196 0.8128 0.062 Uiso 0.688(11) 1 calc PR A 2
C27' C 0.5936(3) 0.1982(3) 0.91955(16) 0.0323(11) Uani 0.688(11) 1 d PDU A 2
H27D H 0.6179 0.2544 0.9320 0.049 Uiso 0.688(11) 1 calc PR A 2
H27E H 0.6513 0.1698 0.9046 0.049 Uiso 0.688(11) 1 calc PR A 2
H27F H 0.5793 0.1682 0.9546 0.049 Uiso 0.688(11) 1 calc PR A 2
C28 C 0.34558(15) 0.43557(10) 0.58996(8) 0.0145(3) Uani 1 1 d . . .
C29 C 0.26446(15) 0.48084(11) 0.55012(8) 0.0164(3) Uani 1 1 d . . .
C30 C 0.28603(16) 0.54802(11) 0.51661(8) 0.0190(4) Uani 1 1 d . . .
C31 C 0.39264(17) 0.57560(11) 0.52384(9) 0.0210(4) Uani 1 1 d . . .
C32 C 0.47687(16) 0.53333(11) 0.56228(8) 0.0193(4) Uani 1 1 d . . .
C33 C 0.45165(15) 0.46387(10) 0.59212(8) 0.0157(3) Uani 1 1 d . . .
C34 C 0.39679(14) 0.27605(10) 0.60043(8) 0.0132(3) Uani 1 1 d . . .
C35 C 0.46057(15) 0.21404(11) 0.63390(8) 0.0161(3) Uani 1 1 d . . .
C36 C 0.51079(15) 0.15140(11) 0.60839(9) 0.0198(4) Uani 1 1 d . . .
C37 C 0.49797(16) 0.14847(12) 0.54604(9) 0.0217(4) Uani 1 1 d . . .
C38 C 0.43581(15) 0.20776(12) 0.51040(8) 0.0190(4) Uani 1 1 d . . .
C39 C 0.38695(14) 0.26888(11) 0.53777(8) 0.0156(3) Uani 1 1 d . . .
C40 C 0.19692(14) 0.32391(10) 0.61632(7) 0.0135(3) Uani 1 1 d . . .
C41 C 0.14682(14) 0.25117(10) 0.59115(8) 0.0147(3) Uani 1 1 d . . .
C42 C 0.03741(15) 0.23138(11) 0.58806(8) 0.0167(3) Uani 1 1 d . . .
C43 C -0.02865(14) 0.28497(12) 0.61055(8) 0.0181(3) Uani 1 1 d . . .
C44 C 0.01574(15) 0.35879(11) 0.63539(8) 0.0177(3) Uani 1 1 d . . .
C45 C 0.12503(14) 0.37585(10) 0.63773(8) 0.0156(3) Uani 1 1 d . . .
C46 C 0.5620(2) 0.44992(16) 0.94345(9) 0.0319(5) Uani 1 1 d D . .
H46A H 0.5352(19) 0.3994(13) 0.9574(11) 0.031(6) Uiso 1 1 d D . .
H46B H 0.518(2) 0.5005(14) 0.9437(12) 0.043(8) Uiso 1 1 d D . .
C47 C 0.6748(2) 0.45947(18) 0.94844(10) 0.0387(6) Uani 1 1 d . . .
H47 H 0.726(3) 0.411(2) 0.9647(15) 0.072(10) Uiso 1 1 d . . .
C48 C 0.7157(2) 0.5191(2) 0.91790(12) 0.0440(7) Uani 1 1 d D . .
H48A H 0.785(2) 0.5138(18) 0.9139(13) 0.051(8) Uiso 1 1 d D . .
H48B H 0.676(3) 0.5677(17) 0.9083(16) 0.076(12) Uiso 1 1 d D . .

loop_
_atom_site_aniso_label
_atom_site_aniso_U_11
_atom_site_aniso_U_22
_atom_site_aniso_U_33
_atom_site_aniso_U_23
_atom_site_aniso_U_13
_atom_site_aniso_U_12
Pd 0.01366(6) 0.01934(7) 0.01276(6) -0.00239(5) 0.00250(4) -0.00448(5)
N1 0.0115(6) 0.0111(6) 0.0121(6) -0.0006(5) 0.0031(5) -0.0014(5)
N2 0.0124(6) 0.0126(6) 0.0115(6) 0.0002(5) 0.0025(5) -0.0019(5)
B 0.0136(8) 0.0121(8) 0.0119(8) 0.0006(6) 0.0030(7) 0.0000(7)
F1 0.0182(5) 0.0213(6) 0.0214(5) 0.0047(4) 0.0004(4) 0.0018(4)
F2 0.0367(7) 0.0202(5) 0.0169(5) 0.0055(4) 0.0044(5) 0.0093(5)
F3 0.0439(7) 0.0185(6) 0.0293(6) 0.0084(5) 0.0195(6) -0.0005(5)
F4 0.0264(6) 0.0255(6) 0.0284(6) -0.0010(5) 0.0140(5) -0.0091(5)
F5 0.0161(5) 0.0212(5) 0.0180(5) 0.0006(4) 0.0047(4) 0.0001(4)
F6 0.0321(6) 0.0206(5) 0.0140(5) 0.0016(4) 0.0017(4) 0.0082(5)
F7 0.0348(7) 0.0259(6) 0.0286(6) 0.0002(5) -0.0009(5) 0.0183(5)
F8 0.0335(7) 0.0348(7) 0.0307(7) -0.0116(5) 0.0063(5) 0.0179(6)
F9 0.0372(7) 0.0373(7) 0.0143(5) -0.0072(5) 0.0068(5) 0.0085(6)
F10 0.0267(6) 0.0215(5) 0.0130(5) 0.0007(4) 0.0003(4) 0.0063(4)
F11 0.0187(5) 0.0147(5) 0.0261(6) -0.0064(4) 0.0064(4) -0.0004(4)
F12 0.0231(6) 0.0191(5) 0.0268(6) -0.0056(4) 0.0048(5) -0.0091(4)
F13 0.0146(5) 0.0369(7) 0.0251(6) -0.0044(5) 0.0069(4) -0.0069(5)
F14 0.0179(5) 0.0289(6) 0.0295(6) -0.0079(5) 0.0081(5) 0.0040(5)
F15 0.0190(5) 0.0142(5) 0.0252(5) -0.0065(4) 0.0044(4) 0.0005(4)
C1 0.0129(7) 0.0114(7) 0.0126(7) 0.0006(6) 0.0030(6) 0.0000(6)
C2 0.0124(7) 0.0096(7) 0.0133(7) -0.0014(6) 0.0018(6) -0.0007(6)
C3 0.0142(8) 0.0123(7) 0.0124(7) -0.0015(6) 0.0022(6) -0.0029(6)
C4 0.0130(7) 0.0144(8) 0.0104(7) -0.0006(6) 0.0029(6) -0.0027(6)
C5 0.0143(8) 0.0168(8) 0.0152(8) 0.0003(6) 0.0039(6) -0.0004(6)
C6 0.0131(8) 0.0229(9) 0.0283(10) 0.0012(8) 0.0051(7) -0.0026(7)
C7 0.0194(9) 0.0221(10) 0.0293(10) 0.0009(8) 0.0067(8) -0.0092(7)
C8 0.0221(9) 0.0138(8) 0.0222(9) 0.0013(7) 0.0045(7) -0.0042(7)
C9 0.0167(8) 0.0130(8) 0.0134(7) -0.0003(6) 0.0032(6) -0.0010(6)
C10 0.0147(8) 0.0155(8) 0.0214(9) 0.0012(7) 0.0054(7) 0.0023(6)
C11 0.0239(10) 0.0262(10) 0.0230(9) 0.0036(8) 0.0036(8) 0.0092(8)
C12 0.0266(10) 0.0233(10) 0.0244(10) 0.0010(8) 0.0100(8) 0.0077(8)
C13 0.0170(8) 0.0126(8) 0.0188(8) -0.0016(6) 0.0019(7) 0.0006(6)
C14 0.0347(11) 0.0220(10) 0.0210(9) 0.0038(8) 0.0071(8) 0.0127(8)
C15 0.0322(11) 0.0308(11) 0.0249(10) 0.0061(8) 0.0128(9) 0.0128(9)
C16 0.0169(8) 0.0167(8) 0.0105(7) -0.0007(6) 0.0033(6) -0.0073(6)
C17 0.0183(8) 0.0194(9) 0.0155(8) -0.0025(7) 0.0056(7) -0.0049(7)
C18 0.0256(10) 0.0286(10) 0.0196(9) -0.0038(8) 0.0107(8) -0.0078(8)
C19 0.0333(11) 0.0329(11) 0.0143(8) -0.0001(8) 0.0078(8) -0.0140(9)
C20 0.0267(10) 0.0255(10) 0.0165(9) 0.0051(7) -0.0002(7) -0.0088(8)
C21 0.0179(8) 0.0173(8) 0.0156(8) 0.0011(7) 0.0007(7) -0.0060(7)
C22 0.0196(9) 0.0220(9) 0.0225(9) -0.0013(7) 0.0090(7) 0.0006(7)
C23 0.0241(11) 0.0380(13) 0.0396(13) 0.0026(10) 0.0005(9) -0.0001(9)
C24 0.0372(12) 0.0245(11) 0.0369(12) -0.0063(9) 0.0116(10) 0.0031(9)
C25 0.0190(9) 0.0196(9) 0.0233(9) 0.0055(7) 0.0018(7) 0.0002(7)
C26' 0.036(2) 0.029(2) 0.057(3) -0.014(2) 0.008(2) -0.0036(16)
C27' 0.0202(16) 0.038(2) 0.0333(18) 0.0052(15) -0.0040(13) 0.0008(15)
C28 0.0190(8) 0.0140(8) 0.0112(7) -0.0011(6) 0.0052(6) 0.0003(6)
C29 0.0199(9) 0.0148(8) 0.0150(8) -0.0018(6) 0.0052(7) 0.0001(7)
C30 0.0291(10) 0.0157(8) 0.0132(8) 0.0007(6) 0.0067(7) 0.0065(7)
C31 0.0354(11) 0.0141(8) 0.0178(9) 0.0021(7) 0.0147(8) -0.0009(7)
C32 0.0245(9) 0.0180(9) 0.0187(8) -0.0037(7) 0.0115(7) -0.0048(7)
C33 0.0201(8) 0.0151(8) 0.0123(7) -0.0016(6) 0.0049(6) 0.0004(6)
C34 0.0119(7) 0.0134(8) 0.0139(8) -0.0014(6) 0.0021(6) -0.0015(6)
C35 0.0181(8) 0.0158(8) 0.0140(8) -0.0013(6) 0.0026(6) 0.0000(6)
C36 0.0173(8) 0.0182(9) 0.0221(9) -0.0004(7) 0.0009(7) 0.0052(7)
C37 0.0192(9) 0.0217(9) 0.0247(9) -0.0079(7) 0.0064(7) 0.0033(7)
C38 0.0184(9) 0.0238(9) 0.0147(8) -0.0053(7) 0.0041(7) -0.0002(7)
C39 0.0149(8) 0.0157(8) 0.0155(8) -0.0001(6) 0.0026(6) 0.0007(6)
C40 0.0154(8) 0.0130(8) 0.0112(7) 0.0012(6) 0.0015(6) 0.0009(6)
C41 0.0161(8) 0.0132(8) 0.0146(8) 0.0005(6) 0.0031(6) 0.0018(6)
C42 0.0195(9) 0.0150(8) 0.0146(8) -0.0006(6) 0.0021(7) -0.0047(7)
C43 0.0143(8) 0.0257(9) 0.0140(8) 0.0007(7) 0.0030(6) -0.0026(7)
C44 0.0165(8) 0.0224(9) 0.0145(8) -0.0010(7) 0.0045(6) 0.0039(7)
C45 0.0166(8) 0.0135(8) 0.0152(8) -0.0004(6) 0.0010(6) 0.0002(6)
C46 0.0404(13) 0.0406(13) 0.0147(9) -0.0036(9) 0.0064(8) -0.0087(11)
C47 0.0348(12) 0.0568(16) 0.0190(10) -0.0101(10) -0.0046(9) -0.0069(11)
C48 0.0319(13) 0.0650(19) 0.0320(13) -0.0172(12) 0.0018(10) -0.0236(13)

loop_
_atom_type_symbol
_atom_type_description
_atom_type_scat_dispersion_real
_atom_type_scat_dispersion_imag
_atom_type_scat_source
C C 0.0033 0.0016 'International Tables Vol C Tables 4.2.6.8 and 6.1.1.4'
H H 0.0000 0.0000 'International Tables Vol C Tables 4.2.6.8 and 6.1.1.4'
B B 0.0013 0.0007 'International Tables Vol C Tables 4.2.6.8 and 6.1.1.4'
N N 0.0061 0.0033 'International Tables Vol C Tables 4.2.6.8 and 6.1.1.4'
F F 0.0171 0.0103 'International Tables Vol C Tables 4.2.6.8 and 6.1.1.4'
Pd Pd -0.9988 1.0072 'International Tables Vol C Tables 4.2.6.8 and 6.1.1.4'

loop_
_geom_angle_atom_site_label_1
_geom_angle_atom_site_label_2
_geom_angle_atom_site_label_3
_geom_angle
C1 Pd C46 106.75(8)
C1 Pd C47 141.34(9)
C46 Pd C47 38.52(9)
C1 Pd C48 172.58(9)
C46 Pd C48 68.18(10)
C47 Pd C48 36.35(10)
C1 Pd C4 58.85(6)
C46 Pd C4 159.37(8)
C47 Pd C4 159.47(8)
C48 Pd C4 124.36(8)
C1 Pd C5 78.76(6)
C46 Pd C5 168.43(8)
C47 Pd C5 132.30(8)
C48 Pd C5 107.24(8)
C4 Pd C5 31.73(5)
C1 N1 C2 112.67(13)
C1 N1 C4 109.11(13)
C2 N1 C4 138.22(14)
C1 N2 C3 109.35(14)
C1 N2 C16 124.09(14)
C3 N2 C16 126.53(14)
C34 B C2 112.79(13)
C34 B C40 109.75(13)
C2 B C40 102.73(13)
C34 B C28 106.57(13)
C2 B C28 113.11(13)
C40 B C28 111.95(14)
N2 C1 N1 105.81(14)
N2 C1 Pd 144.98(13)
N1 C1 Pd 109.06(11)
C3 C2 N1 102.01(14)
C3 C2 B 123.33(14)
N1 C2 B 134.66(14)
C2 C3 N2 110.16(14)
C5 C4 C9 122.57(15)
C5 C4 N1 117.86(14)
C9 C4 N1 119.22(15)
C5 C4 Pd 77.47(10)
C9 C4 Pd 103.66(11)
N1 C4 Pd 82.84(9)
C6 C5 C4 116.98(16)
C6 C5 C10 119.44(16)
C4 C5 C10 122.97(15)
C6 C5 Pd 106.95(12)
C4 C5 Pd 70.80(9)
C10 C5 Pd 99.68(10)
C7 C6 C5 121.22(17)
C6 C7 C8 120.36(17)
C7 C8 C9 121.77(17)
C8 C9 C4 117.01(16)
C8 C9 C13 121.37(15)
C4 C9 C13 121.54(15)
C5 C10 C12 110.13(15)
C5 C10 C11 112.50(15)
C12 C10 C11 109.72(15)
C9 C13 C14 113.10(15)
C9 C13 C15 110.43(15)
C14 C13 C15 109.00(15)
C21 C16 C17 123.69(16)
C21 C16 N2 118.30(15)
C17 C16 N2 117.98(15)
C16 C17 C18 116.99(17)
C16 C17 C22 122.88(16)
C18 C17 C22 120.12(17)
C19 C18 C17 120.71(19)
C18 C19 C20 120.81(18)
C19 C20 C21 120.96(18)
C16 C21 C20 116.81(17)
C16 C21 C25 122.24(16)
C20 C21 C25 120.93(17)
C17 C22 C24 111.10(17)
C17 C22 C23 111.50(16)
C24 C22 C23 110.69(17)
C26' C25 C21 110.7(2)
C26' C25 C27 86.7(5)
C21 C25 C27 113.9(4)
C26' C25 C27' 110.5(3)
C21 C25 C27' 111.6(2)
C27 C25 C27' 25.7(5)
C26' C25 C26 24.5(3)
C21 C25 C26 110.3(3)
C27 C25 C26 108.2(5)
C27' C25 C26 128.7(4)
C33 C28 C29 112.88(15)
C33 C28 B 119.29(15)
C29 C28 B 127.49(15)
F1 C29 C30 114.44(16)
F1 C29 C28 121.43(15)
C30 C29 C28 124.04(17)
F2 C30 C31 120.02(16)
F2 C30 C29 120.14(17)
C31 C30 C29 119.83(17)
F3 C31 C30 120.42(18)
F3 C31 C32 120.54(18)
C30 C31 C32 119.03(16)
F4 C32 C31 120.35(16)
F4 C32 C33 120.75(17)
C31 C32 C33 118.90(17)
F5 C33 C32 115.63(16)
F5 C33 C28 119.25(15)
C32 C33 C28 125.09(17)
C35 C34 C39 113.07(15)
C35 C34 B 126.89(15)
C39 C34 B 119.92(15)
F6 C35 C36 114.51(15)
F6 C35 C34 121.29(15)
C36 C35 C34 124.17(16)
F7 C36 C37 119.88(16)
F7 C36 C35 120.54(17)
C37 C36 C35 119.57(17)
F8 C37 C38 120.25(17)
F8 C37 C36 120.60(17)
C38 C37 C36 119.14(17)
F9 C38 C37 119.81(16)
F9 C38 C39 120.86(17)
C37 C38 C39 119.32(16)
F10 C39 C38 115.34(15)
F10 C39 C34 119.86(15)
C38 C39 C34 124.72(16)
C41 C40 C45 112.88(15)
C41 C40 B 127.44(15)
C45 C40 B 119.52(15)
F11 C41 C42 114.12(15)
F11 C41 C40 121.95(15)
C42 C41 C40 123.92(16)
F12 C42 C43 119.61(16)
F12 C42 C41 120.12(16)
C43 C42 C41 120.25(16)
F13 C43 C42 120.54(16)
F13 C43 C44 120.79(16)
C42 C43 C44 118.67(16)
F14 C44 C45 121.04(16)
F14 C44 C43 119.81(16)
C45 C44 C43 119.15(16)
F15 C45 C44 115.89(15)
F15 C45 C40 118.99(15)
C44 C45 C40 125.12(16)
C47 C46 Pd 72.61(13)
C48 C47 C46 122.2(3)
C48 C47 Pd 74.47(14)
C46 C47 Pd 68.87(12)
C47 C48 Pd 69.18(13)

loop_
_geom_bond_atom_site_label_1
_geom_bond_atom_site_label_2
_geom_bond_distance
Pd C1 2.0190(17)
Pd C46 2.089(2)
Pd C47 2.137(2)
Pd C48 2.203(2)
Pd C4 2.5447(16)
Pd C5 2.6303(17)
N1 C1 1.349(2)
N1 C2 1.420(2)
N1 C4 1.458(2)
N2 C1 1.337(2)
N2 C3 1.391(2)
N2 C16 1.445(2)
B C34 1.658(2)
B C2 1.659(2)
B C40 1.663(3)
B C28 1.664(2)
F1 C29 1.354(2)
F2 C30 1.344(2)
F3 C31 1.345(2)
F4 C32 1.344(2)
F5 C33 1.356(2)
F6 C35 1.356(2)
F7 C36 1.347(2)
F8 C37 1.348(2)
F9 C38 1.348(2)
F10 C39 1.350(2)
F11 C41 1.3554(19)
F12 C42 1.349(2)
F13 C43 1.342(2)
F14 C44 1.345(2)
F15 C45 1.352(2)
C2 C3 1.367(2)
C4 C5 1.417(2)
C4 C9 1.419(2)
C5 C6 1.405(2)
C5 C10 1.526(2)
C6 C7 1.386(3)
C7 C8 1.386(3)
C8 C9 1.391(2)
C9 C13 1.522(2)
C10 C12 1.535(3)
C10 C11 1.536(3)
C13 C14 1.530(3)
C13 C15 1.531(3)
C16 C21 1.395(2)
C16 C17 1.399(2)
C17 C18 1.401(2)
C17 C22 1.522(3)
C18 C19 1.380(3)
C19 C20 1.384(3)
C20 C21 1.400(3)
C21 C25 1.522(3)
C22 C24 1.530(3)
C22 C23 1.533(3)
C25 C26' 1.510(4)
C25 C27 1.532(9)
C25 C27' 1.536(4)
C25 C26 1.570(8)
C28 C33 1.391(2)
C28 C29 1.393(2)
C29 C30 1.389(2)
C30 C31 1.377(3)
C31 C32 1.377(3)
C32 C33 1.387(2)
C34 C35 1.390(2)
C34 C39 1.394(2)
C35 C36 1.389(2)
C36 C37 1.378(3)
C37 C38 1.370(3)
C38 C39 1.384(2)
C40 C41 1.392(2)
C40 C45 1.398(2)
C41 C42 1.388(2)
C42 C43 1.375(3)
C43 C44 1.382(3)
C44 C45 1.381(2)
C46 C47 1.395(3)
C47 C48 1.355(4)

loop_
_geom_torsion_atom_site_label_1
_geom_torsion_atom_site_label_2
_geom_torsion_atom_site_label_3
_geom_torsion_atom_site_label_4
_geom_torsion
C3 N2 C1 N1 0.09(18)
C16 N2 C1 N1 -177.86(15)
C3 N2 C1 Pd -174.40(17)
C16 N2 C1 Pd 7.6(3)
C2 N1 C1 N2 -0.47(18)
C4 N1 C1 N2 179.17(13)
C2 N1 C1 Pd 176.19(10)
C4 N1 C1 Pd -4.17(15)
C46 Pd C1 N2 -19.2(2)
C47 Pd C1 N2 2.1(3)
C48 Pd C1 N2 -65.2(8)
C4 Pd C1 N2 177.0(2)
C5 Pd C1 N2 150.3(2)
C46 Pd C1 N1 166.40(12)
C47 Pd C1 N1 -172.31(14)
C48 Pd C1 N1 120.4(7)
C4 Pd C1 N1 2.63(10)
C5 Pd C1 N1 -24.08(11)
C1 N1 C2 C3 0.65(18)
C4 N1 C2 C3 -178.85(18)
C1 N1 C2 B -178.45(17)
C4 N1 C2 B 2.1(3)
C34 B C2 C3 -94.17(19)
C40 B C2 C3 23.9(2)
C28 B C2 C3 144.78(16)
C34 B C2 N1 84.8(2)
C40 B C2 N1 -157.15(17)
C28 B C2 N1 -36.3(2)
N1 C2 C3 N2 -0.56(18)
B C2 C3 N2 178.67(14)
C1 N2 C3 C2 0.33(19)
C16 N2 C3 C2 178.22(15)
C1 N1 C4 C5 74.86(18)
C2 N1 C4 C5 -105.6(2)
C1 N1 C4 C9 -98.53(17)
C2 N1 C4 C9 81.0(2)
C1 N1 C4 Pd 3.15(12)
C2 N1 C4 Pd -177.34(18)
C1 Pd C4 C5 -123.01(12)
C46 Pd C4 C5 -172.5(2)
C47 Pd C4 C5 47.9(3)
C48 Pd C4 C5 64.95(15)
C1 Pd C4 C9 116.09(13)
C46 Pd C4 C9 66.6(3)
C47 Pd C4 C9 -73.0(3)
C48 Pd C4 C9 -55.95(16)
C5 Pd C4 C9 -120.90(16)
C1 Pd C4 N1 -2.32(9)
C46 Pd C4 N1 -51.8(2)
C47 Pd C4 N1 168.6(2)
C48 Pd C4 N1 -174.36(13)
C5 Pd C4 N1 120.69(14)
C9 C4 C5 C6 -1.4(3)
N1 C4 C5 C6 -174.55(15)
Pd C4 C5 C6 -99.74(15)
C9 C4 C5 C10 -172.44(16)
N1 C4 C5 C10 14.4(2)
Pd C4 C5 C10 89.22(16)
C9 C4 C5 Pd 98.35(15)
N1 C4 C5 Pd -74.81(13)
C1 Pd C5 C6 160.36(13)
C46 Pd C5 C6 -80.0(4)
C47 Pd C5 C6 -46.05(18)
C48 Pd C5 C6 -15.13(16)
C4 Pd C5 C6 113.33(17)
C1 Pd C5 C4 47.02(10)
C46 Pd C5 C4 166.7(4)
C47 Pd C5 C4 -159.39(13)
C48 Pd C5 C4 -128.47(13)
C1 Pd C5 C10 -74.66(11)
C46 Pd C5 C10 45.0(4)
C47 Pd C5 C10 78.93(15)
C48 Pd C5 C10 109.85(14)
C4 Pd C5 C10 -121.68(15)
C4 C5 C6 C7 -1.1(3)
C10 C5 C6 C7 170.25(18)
Pd C5 C6 C7 -77.8(2)
C5 C6 C7 C8 1.7(3)
C6 C7 C8 C9 0.2(3)
C7 C8 C9 C4 -2.6(3)
C7 C8 C9 C13 174.12(17)
C5 C4 C9 C8 3.2(2)
N1 C4 C9 C8 176.26(15)
Pd C4 C9 C8 86.90(16)
C5 C4 C9 C13 -173.50(16)
N1 C4 C9 C13 -0.4(2)
Pd C4 C9 C13 -89.79(16)
C6 C5 C10 C12 -61.7(2)
C4 C5 C10 C12 109.14(19)
Pd C5 C10 C12 -177.54(12)
C6 C5 C10 C11 61.0(2)
C4 C5 C10 C11 -128.12(18)
Pd C5 C10 C11 -54.80(15)
C8 C9 C13 C14 32.8(2)
C4 C9 C13 C14 -150.68(16)
C8 C9 C13 C15 -89.7(2)
C4 C9 C13 C15 86.9(2)
C1 N2 C16 C21 -81.2(2)
C3 N2 C16 C21 101.2(2)
C1 N2 C16 C17 97.3(2)
C3 N2 C16 C17 -80.3(2)
C21 C16 C17 C18 -1.5(3)
N2 C16 C17 C18 -179.87(16)
C21 C16 C17 C22 177.45(17)
N2 C16 C17 C22 -0.9(2)
C16 C17 C18 C19 0.6(3)
C22 C17 C18 C19 -178.42(18)
C17 C18 C19 C20 0.8(3)
C18 C19 C20 C21 -1.3(3)
C17 C16 C21 C20 1.0(3)
N2 C16 C21 C20 179.36(15)
C17 C16 C21 C25 179.59(16)
N2 C16 C21 C25 -2.1(2)
C19 C20 C21 C16 0.5(3)
C19 C20 C21 C25 -178.15(17)
C16 C17 C22 C24 -120.03(19)
C18 C17 C22 C24 58.9(2)
C16 C17 C22 C23 116.0(2)
C18 C17 C22 C23 -65.1(2)
C16 C21 C25 C26' -109.4(4)
C20 C21 C25 C26' 69.1(4)
C16 C21 C25 C27 154.9(6)
C20 C21 C25 C27 -26.6(7)
C16 C21 C25 C27' 127.1(3)
C20 C21 C25 C27' -54.3(3)
C16 C21 C25 C26 -83.3(5)
C20 C21 C25 C26 95.3(5)
C34 B C28 C33 -57.30(19)
C2 B C28 C33 67.21(19)
C40 B C28 C33 -177.30(14)
C34 B C28 C29 115.48(18)
C2 B C28 C29 -120.01(18)
C40 B C28 C29 -4.5(2)
C33 C28 C29 F1 175.47(15)
B C28 C29 F1 2.3(3)
C33 C28 C29 C30 -1.0(2)
B C28 C29 C30 -174.14(16)
F1 C29 C30 F2 -0.8(2)
C28 C29 C30 F2 175.84(15)
F1 C29 C30 C31 -179.52(15)
C28 C29 C30 C31 -2.9(3)
F2 C30 C31 F3 3.0(3)
C29 C30 C31 F3 -178.31(16)
F2 C30 C31 C32 -175.65(16)
C29 C30 C31 C32 3.0(3)
F3 C31 C32 F4 1.2(3)
C30 C31 C32 F4 179.80(16)
F3 C31 C32 C33 -178.12(16)
C30 C31 C32 C33 0.5(3)
F4 C32 C33 F5 -5.8(2)
C31 C32 C33 F5 173.43(15)
F4 C32 C33 C28 175.92(16)
C31 C32 C33 C28 -4.8(3)
C29 C28 C33 F5 -173.32(14)
B C28 C33 F5 0.5(2)
C29 C28 C33 C32 4.9(2)
B C28 C33 C32 178.64(16)
C2 B C34 C35 15.1(2)
C40 B C34 C35 -98.81(19)
C28 B C34 C35 139.77(17)
C2 B C34 C39 -169.23(15)
C40 B C34 C39 76.89(19)
C28 B C34 C39 -44.5(2)
C39 C34 C35 F6 -177.47(15)
B C34 C35 F6 -1.5(3)
C39 C34 C35 C36 0.6(3)
B C34 C35 C36 176.53(17)
F6 C35 C36 F7 -0.8(3)
C34 C35 C36 F7 -179.00(17)
F6 C35 C36 C37 177.92(17)
C34 C35 C36 C37 -0.3(3)
F7 C36 C37 F8 -0.3(3)
C35 C36 C37 F8 -179.01(17)
F7 C36 C37 C38 178.85(17)
C35 C36 C37 C38 0.1(3)
F8 C37 C38 F9 -0.3(3)
C36 C37 C38 F9 -179.42(17)
F8 C37 C38 C39 178.79(17)
C36 C37 C38 C39 -0.3(3)
F9 C38 C39 F10 3.2(3)
C37 C38 C39 F10 -175.93(16)
F9 C38 C39 C34 179.83(17)
C37 C38 C39 C34 0.7(3)
C35 C34 C39 F10 175.70(15)
B C34 C39 F10 -0.6(2)
C35 C34 C39 C38 -0.8(3)
B C34 C39 C38 -177.09(16)
C34 B C40 C41 2.4(2)
C2 B C40 C41 -117.81(18)
C28 B C40 C41 120.53(18)
C34 B C40 C45 177.42(15)
C2 B C40 C45 57.21(19)
C28 B C40 C45 -64.45(19)
C45 C40 C41 F11 -179.74(15)
B C40 C41 F11 -4.4(3)
C45 C40 C41 C42 -0.7(2)
B C40 C41 C42 174.64(16)
F11 C41 C42 F12 0.9(2)
C40 C41 C42 F12 -178.23(16)
F11 C41 C42 C43 179.21(15)
C40 C41 C42 C43 0.1(3)
F12 C42 C43 F13 0.0(3)
C41 C42 C43 F13 -178.28(16)
F12 C42 C43 C44 179.11(16)
C41 C42 C43 C44 0.8(3)
F13 C43 C44 F14 -1.5(3)
C42 C43 C44 F14 179.43(16)
F13 C43 C44 C45 178.07(16)
C42 C43 C44 C45 -1.0(3)
F14 C44 C45 F15 0.0(2)
C43 C44 C45 F15 -179.51(15)
F14 C44 C45 C40 179.94(16)
C43 C44 C45 C40 0.4(3)
C41 C40 C45 F15 -179.67(15)
B C40 C45 F15 4.6(2)
C41 C40 C45 C44 0.4(3)
B C40 C45 C44 -175.27(16)
C1 Pd C46 C47 158.64(15)
C48 Pd C46 C47 -27.11(17)
C4 Pd C46 C47 -158.59(19)
C5 Pd C46 C47 41.5(5)
Pd C46 C47 C48 54.4(2)
C1 Pd C47 C48 -168.40(17)
C46 Pd C47 C48 -134.5(3)
C4 Pd C47 C48 24.0(4)
C5 Pd C47 C48 55.9(2)
C1 Pd C47 C46 -33.9(2)
C48 Pd C47 C46 134.5(3)
C4 Pd C47 C46 158.5(2)
C5 Pd C47 C46 -169.64(13)
C46 C47 C48 Pd -51.9(2)
C1 Pd C48 C47 76.5(8)
C46 Pd C48 C47 28.61(17)
C4 Pd C48 C47 -170.04(15)
C5 Pd C48 C47 -140.12(16)
